data_7103236
loop_
_publ_author_name
'Unger, Yvonne'
'Zeller, Alexander'
'Ahrens, Sebastian'
'Strassner, Thomas'

_publ_section_title
;
 Blue phosphorescent emitters: new N-heterocyclic platinum(II)
 tetracarbene complexes.
;
_journal_issue 28
_journal_name_full 'Chemical communications (Cambridge, England)'
_journal_page_first 3263
_journal_page_last 3265
_journal_paper_doi 10.1039/b804019b
_journal_year 2008
_chemical_formula_moiety 'C18 H24 N8 Pt, I, I'
_chemical_formula_sum 'C18 H24 I2 N8 Pt'
_chemical_formula_weight 801.33
_chemical_name_systematic
;
?
;
_space_group_IT_number 14
_symmetry_cell_setting monoclinic
_symmetry_space_group_name_Hall '-P 2ybc'
_symmetry_space_group_name_H-M 'P 1 21/c 1'
_atom_sites_solution_hydrogens geom
_atom_sites_solution_primary direct
_atom_sites_solution_secondary difmap
_audit_creation_method SHELXL-97
_cell_angle_alpha 90.00
_cell_angle_beta 110.15(1)
_cell_angle_gamma 90.00
_cell_formula_units_Z 2
_cell_length_a 10.422(1)
_cell_length_b 9.778(1)
_cell_length_c 12.131(1)
_cell_measurement_reflns_used 757
_cell_measurement_temperature 183(2)
_cell_measurement_theta_max 31.288
_cell_measurement_theta_min 4.172
_cell_volume 1160.6(2)
_computing_cell_refinement 'Dirax/lsq (Duisenberg & Schreurs, 1989-2000)'
_computing_data_collection 'Collect (Nonius BV, 1997-2000)'
_computing_data_reduction 'EvalCCD (Duisenberg & Schreurs 1990-2000)'
_computing_molecular_graphics 'Ortep III 1.0.3 (M.Burnett,C.Johnson,2000)'
_computing_publication_material 'XCIF 6.12 (Sheldrick, 1997)'
_computing_structure_refinement 'SHELXL-97 (Sheldrick, 1997)'
_computing_structure_solution 'SHELXS-97 (Sheldrick, 1990)'
_diffrn_ambient_temperature 183(2)
_diffrn_detector_area_resol_mean 9
_diffrn_measured_fraction_theta_full 0.997
_diffrn_measured_fraction_theta_max 0.997
_diffrn_measurement_device_type KappaCCD
_diffrn_measurement_method CCD
_diffrn_radiation_monochromator graphite
_diffrn_radiation_source 'fine-focus sealed tube'
_diffrn_radiation_type MoK\a
_diffrn_radiation_wavelength 0.71073
_diffrn_reflns_av_R_equivalents 0.0420
_diffrn_reflns_av_sigmaI/netI 0.0207
_diffrn_reflns_limit_h_max 14
_diffrn_reflns_limit_h_min -14
_diffrn_reflns_limit_k_max 13
_diffrn_reflns_limit_k_min -13
_diffrn_reflns_limit_l_max 16
_diffrn_reflns_limit_l_min -16
_diffrn_reflns_number 32989
_diffrn_reflns_theta_full 29.40
_diffrn_reflns_theta_max 29.40
_diffrn_reflns_theta_min 3.05
_exptl_absorpt_coefficient_mu 8.727
_exptl_absorpt_correction_T_max 0.322
_exptl_absorpt_correction_T_min 0.051
_exptl_absorpt_correction_type multi-scan
_exptl_absorpt_process_details 'SADABS 2.03.(Sheldrick,Bruker AXS Inc.,2002)'
_exptl_crystal_colour colorless
_exptl_crystal_density_diffrn 2.293
_exptl_crystal_density_method 'not measured'
_exptl_crystal_description block
_exptl_crystal_F_000 744
_exptl_crystal_size_max 0.38
_exptl_crystal_size_mid 0.31
_exptl_crystal_size_min 0.13
_refine_diff_density_max 0.671
_refine_diff_density_min -2.162
_refine_diff_density_rms 0.166
_refine_ls_extinction_method none
_refine_ls_goodness_of_fit_ref 1.135
_refine_ls_hydrogen_treatment constr
_refine_ls_matrix_type full
_refine_ls_number_parameters 144
_refine_ls_number_reflns 3203
_refine_ls_number_restraints 0
_refine_ls_restrained_S_all 1.135
_refine_ls_R_factor_all 0.0192
_refine_ls_R_factor_gt 0.0179
_refine_ls_shift/su_max 0.001
_refine_ls_shift/su_mean 0.000
_refine_ls_structure_factor_coef Fsqd
_refine_ls_weighting_details 'calc w=1/[\s^2^(Fo^2^)+(0.0233P)^2^+1.3207P] where P=(Fo^2^+2Fc^2^)/3'
_refine_ls_weighting_scheme calc
_refine_ls_wR_factor_gt 0.0466
_refine_ls_wR_factor_ref 0.0473
_reflns_number_gt 3070
_reflns_number_total 3203
_reflns_threshold_expression >2sigma(I)
_cod_data_source_file b804019b.txt
_cod_data_source_block str-203
_cod_original_sg_symbol_H-M P21/c
_cod_database_code 7103236

loop_
_symmetry_equiv_pos_as_xyz
'x, y, z'
'-x, y+1/2, -z+1/2'
'-x, -y, -z'
'x, -y-1/2, z-1/2'

loop_
_atom_site_label
_atom_site_type_symbol
_atom_site_fract_x
_atom_site_fract_y
_atom_site_fract_z
_atom_site_U_iso_or_equiv
_atom_site_adp_type
_atom_site_occupancy
_atom_site_symmetry_multiplicity
_atom_site_calc_flag
_atom_site_refinement_flags
_atom_site_disorder_assembly
_atom_site_disorder_group
Pt1 Pt 1.0000 0.0000 1.0000 0.01140(5) Uani 1 2 d S . .
I1 I 1.38339(18) 0.3511(2) 1.12785(15) 0.0290(6) Uani 0.50 1 d P . .
C3 C 1.0295(3) 0.0792(3) 0.6693(2) 0.0226(5) Uani 1 1 d . . .
H3A H 1.0813 0.1089 0.6229 0.027 Uiso 1 1 calc R . .
C1 C 0.9726(2) 0.0249(2) 0.8277(2) 0.0139(4) Uani 1 1 d . . .
N4 N 1.2524(2) -0.1919(2) 1.06268(18) 0.0201(4) Uani 1 1 d . . .
N1 N 0.8651(2) 0.00397(19) 0.72872(19) 0.0158(4) Uani 1 1 d . . .
N3 N 1.2545(2) -0.0312(2) 0.94368(18) 0.0179(4) Uani 1 1 d . . .
N2 N 1.0735(2) 0.0697(2) 0.79056(17) 0.0169(4) Uani 1 1 d . . .
C2 C 0.8982(3) 0.0377(3) 0.6307(2) 0.0217(5) Uani 1 1 d . . .
H2A H 0.8392 0.0325 0.5512 0.026 Uiso 1 1 calc R . .
C6 C 1.3652(3) -0.2138(3) 1.0291(2) 0.0274(6) Uani 1 1 d . . .
H6A H 1.4294 -0.2862 1.0546 0.033 Uiso 1 1 calc R . .
C5 C 1.3667(2) -0.1139(3) 0.9543(2) 0.0250(5) Uani 1 1 d . . .
H5A H 1.4315 -0.1019 0.9159 0.030 Uiso 1 1 calc R . .
C7 C 1.1828(2) -0.0801(2) 1.00905(19) 0.0156(4) Uani 1 1 d . . .
C4 C 1.2123(2) 0.0899(3) 0.8712(2) 0.0203(5) Uani 1 1 d . . .
H4A H 1.2746 0.1058 0.8265 0.024 Uiso 1 1 calc R . .
H4B H 1.2162 0.1708 0.9212 0.024 Uiso 1 1 calc R . .
C9 C 1.2162(3) -0.2796(3) 1.1442(2) 0.0284(6) Uani 1 1 d . . .
H9A H 1.1166 -0.2803 1.1239 0.043 Uiso 1 1 calc R . .
H9B H 1.2590 -0.2449 1.2243 0.043 Uiso 1 1 calc R . .
H9C H 1.2484 -0.3728 1.1394 0.043 Uiso 1 1 calc R . .
C8 C 0.7320(2) -0.0493(3) 0.7221(2) 0.0213(5) Uani 1 1 d . . .
H8A H 0.7435 -0.1131 0.7872 0.032 Uiso 1 1 calc R . .
H8B H 0.6902 -0.0972 0.6473 0.032 Uiso 1 1 calc R . .
H8C H 0.6730 0.0265 0.7274 0.032 Uiso 1 1 calc R . .
I1A I 0.61790(15) -0.35100(14) 0.87249(10) 0.0138(4) Uani 0.50 1 d P . .

loop_
_atom_site_aniso_label
_atom_site_aniso_U_11
_atom_site_aniso_U_22
_atom_site_aniso_U_33
_atom_site_aniso_U_23
_atom_site_aniso_U_13
_atom_site_aniso_U_12
Pt1 0.00956(7) 0.01479(7) 0.01107(7) 0.00054(3) 0.00513(5) 0.00096(4)
I1 0.0133(9) 0.0372(11) 0.0361(9) 0.0002(7) 0.0080(6) 0.0025(7)
C3 0.0247(12) 0.0312(14) 0.0139(10) 0.0033(9) 0.0092(9) -0.0021(10)
C1 0.0116(10) 0.0158(10) 0.0152(10) 0.0005(8) 0.0059(8) 0.0008(8)
N4 0.0181(10) 0.0215(10) 0.0189(9) -0.0031(8) 0.0041(8) 0.0061(8)
N1 0.0123(10) 0.0206(11) 0.0145(9) 0.0006(6) 0.0048(8) 0.0010(6)
N3 0.0109(9) 0.0269(10) 0.0166(9) -0.0035(8) 0.0056(7) -0.0001(8)
N2 0.0151(9) 0.0233(10) 0.0139(8) 0.0008(7) 0.0069(7) -0.0035(8)
C2 0.0214(12) 0.0306(13) 0.0133(10) 0.0040(10) 0.0062(9) 0.0021(11)
C6 0.0174(12) 0.0338(15) 0.0286(13) -0.0094(11) 0.0048(10) 0.0088(10)
C5 0.0099(10) 0.0383(15) 0.0270(12) -0.0110(11) 0.0067(9) 0.0014(10)
C7 0.0130(9) 0.0202(11) 0.0134(9) -0.0026(8) 0.0041(8) 0.0011(8)
C4 0.0169(11) 0.0271(13) 0.0178(10) 0.0005(9) 0.0070(9) -0.0069(9)
C9 0.0399(16) 0.0191(13) 0.0265(12) 0.0035(10) 0.0119(11) 0.0100(11)
C8 0.0123(10) 0.0296(13) 0.0208(11) -0.0039(10) 0.0043(9) -0.0033(10)
I1A 0.0181(9) 0.0138(6) 0.0127(5) 0.0009(4) 0.0095(5) 0.0027(5)

loop_
_atom_type_symbol
_atom_type_description
_atom_type_scat_dispersion_real
_atom_type_scat_dispersion_imag
_atom_type_scat_source
C C 0.0033 0.0016 'International Tables Vol C Tables 4.2.6.8 and 6.1.1.4'
N N 0.0061 0.0033 'International Tables Vol C Tables 4.2.6.8 and 6.1.1.4'
H H 0.0000 0.0000 'International Tables Vol C Tables 4.2.6.8 and 6.1.1.4'
I I -0.4742 1.8119 'International Tables Vol C Tables 4.2.6.8 and 6.1.1.4'
Pt Pt -1.7033 8.3905 'International Tables Vol C Tables 4.2.6.8 and 6.1.1.4'

loop_
_geom_angle_atom_site_label_1
_geom_angle_atom_site_label_2
_geom_angle_atom_site_label_3
_geom_angle
_geom_angle_site_symmetry_1
_geom_angle_site_symmetry_3
_geom_angle_publ_flag
C1 Pt1 C1 180.00(13) 3_757 . ?
C1 Pt1 C7 84.15(9) 3_757 3_757 ?
C1 Pt1 C7 95.85(9) . 3_757 ?
C1 Pt1 C7 95.85(9) 3_757 . ?
C1 Pt1 C7 84.15(9) . . ?
C7 Pt1 C7 180.000(1) 3_757 . ?
C2 C3 N2 105.9(2) . . ?
C2 C3 H3A 127.0 . . ?
N2 C3 H3A 127.0 . . ?
N1 C1 N2 104.8(2) . . ?
N1 C1 Pt1 132.92(18) . . ?
N2 C1 Pt1 122.24(17) . . ?
C7 N4 C6 110.6(2) . . ?
C7 N4 C9 125.7(2) . . ?
C6 N4 C9 123.6(2) . . ?
C1 N1 C2 110.7(2) . . ?
C1 N1 C8 125.9(2) . . ?
C2 N1 C8 123.4(2) . . ?
C7 N3 C5 111.0(2) . . ?
C7 N3 C4 122.1(2) . . ?
C5 N3 C4 126.9(2) . . ?
C1 N2 C3 111.4(2) . . ?
C1 N2 C4 121.89(19) . . ?
C3 N2 C4 126.4(2) . . ?
C3 C2 N1 107.2(2) . . ?
C3 C2 H2A 126.4 . . ?
N1 C2 H2A 126.4 . . ?
C5 C6 N4 107.2(2) . . ?
C5 C6 H6A 126.4 . . ?
N4 C6 H6A 126.4 . . ?
C6 C5 N3 106.3(2) . . ?
C6 C5 H5A 126.8 . . ?
N3 C5 H5A 126.8 . . ?
N4 C7 N3 104.8(2) . . ?
N4 C7 Pt1 132.71(18) . . ?
N3 C7 Pt1 122.10(18) . . ?
N3 C4 N2 108.7(2) . . ?
N3 C4 H4A 109.9 . . ?
N2 C4 H4A 109.9 . . ?
N3 C4 H4B 109.9 . . ?
N2 C4 H4B 109.9 . . ?
H4A C4 H4B 108.3 . . ?
N4 C9 H9A 109.5 . . ?
N4 C9 H9B 109.5 . . ?
H9A C9 H9B 109.5 . . ?
N4 C9 H9C 109.5 . . ?
H9A C9 H9C 109.5 . . ?
H9B C9 H9C 109.5 . . ?
N1 C8 H8A 109.5 . . ?
N1 C8 H8B 109.5 . . ?
H8A C8 H8B 109.5 . . ?
N1 C8 H8C 109.5 . . ?
H8A C8 H8C 109.5 . . ?
H8B C8 H8C 109.5 . . ?

loop_
_geom_bond_atom_site_label_1
_geom_bond_atom_site_label_2
_geom_bond_distance
_geom_bond_site_symmetry_2
_geom_bond_publ_flag
Pt1 C1 2.025(2) 3_757 ?
Pt1 C1 2.025(2) . ?
Pt1 C7 2.027(2) 3_757 ?
Pt1 C7 2.027(2) . ?
C3 C2 1.348(4) . ?
C3 N2 1.384(3) . ?
C3 H3A 0.9500 . ?
C1 N1 1.345(3) . ?
C1 N2 1.352(3) . ?
N4 C7 1.349(3) . ?
N4 C6 1.387(3) . ?
N4 C9 1.454(4) . ?
N1 C2 1.387(3) . ?
N1 C8 1.458(3) . ?
N3 C7 1.351(3) . ?
N3 C5 1.390(3) . ?
N3 C4 1.450(3) . ?
N2 C4 1.454(3) . ?
C2 H2A 0.9500 . ?
C6 C5 1.337(4) . ?
C6 H6A 0.9500 . ?
C5 H5A 0.9500 . ?
C4 H4A 0.9900 . ?
C4 H4B 0.9900 . ?
C9 H9A 0.9800 . ?
C9 H9B 0.9800 . ?
C9 H9C 0.9800 . ?
C8 H8A 0.9800 . ?
C8 H8B 0.9800 . ?
C8 H8C 0.9800 . ?

loop_
_geom_torsion_atom_site_label_1
_geom_torsion_atom_site_label_2
_geom_torsion_atom_site_label_3
_geom_torsion_atom_site_label_4
_geom_torsion
_geom_torsion_site_symmetry_1
_geom_torsion_site_symmetry_2
_geom_torsion_site_symmetry_3
_geom_torsion_site_symmetry_4
_geom_torsion_publ_flag
C7 Pt1 C1 N1 -42.5(2) 3_757 . . . ?
C7 Pt1 C1 N1 137.5(2) . . . . ?
C7 Pt1 C1 N2 138.1(2) 3_757 . . . ?
C7 Pt1 C1 N2 -41.9(2) . . . . ?
N2 C1 N1 C2 -0.9(3) . . . . ?
Pt1 C1 N1 C2 179.6(2) . . . . ?
N2 C1 N1 C8 177.8(2) . . . . ?
Pt1 C1 N1 C8 -1.6(4) . . . . ?
N1 C1 N2 C3 0.9(3) . . . . ?
Pt1 C1 N2 C3 -179.56(18) . . . . ?
N1 C1 N2 C4 -173.1(2) . . . . ?
Pt1 C1 N2 C4 6.4(3) . . . . ?
C2 C3 N2 C1 -0.6(3) . . . . ?
C2 C3 N2 C4 173.1(3) . . . . ?
N2 C3 C2 N1 0.0(3) . . . . ?
C1 N1 C2 C3 0.6(3) . . . . ?
C8 N1 C2 C3 -178.2(2) . . . . ?
C7 N4 C6 C5 0.4(3) . . . . ?
C9 N4 C6 C5 -179.9(2) . . . . ?
N4 C6 C5 N3 0.4(3) . . . . ?
C7 N3 C5 C6 -1.1(3) . . . . ?
C4 N3 C5 C6 -179.4(2) . . . . ?
C6 N4 C7 N3 -1.1(3) . . . . ?
C9 N4 C7 N3 179.2(2) . . . . ?
C6 N4 C7 Pt1 171.58(19) . . . . ?
C9 N4 C7 Pt1 -8.1(4) . . . . ?
C5 N3 C7 N4 1.4(3) . . . . ?
C4 N3 C7 N4 179.7(2) . . . . ?
C5 N3 C7 Pt1 -172.28(17) . . . . ?
C4 N3 C7 Pt1 6.1(3) . . . . ?
C1 Pt1 C7 N4 44.0(2) 3_757 . . . ?
C1 Pt1 C7 N4 -136.0(2) . . . . ?
C1 Pt1 C7 N3 -144.33(19) 3_757 . . . ?
C1 Pt1 C7 N3 35.67(19) . . . . ?
C7 N3 C4 N2 -56.1(3) . . . . ?
C5 N3 C4 N2 122.0(3) . . . . ?
C1 N2 C4 N3 48.9(3) . . . . ?
C3 N2 C4 N3 -124.2(3) . . . . ?
